data_7057091
loop_
_publ_author_name
'Bose, Moumita'
'Moula, Golam'
'Begum, Ameerunisha'
'Sarkar, Sabyasachi'

_publ_section_title
;
 Synthesis and characterization of cyano and isocyano complexes of
 bis(dithiolato) molybdenum using Me3SiCN: a route to a cyanide-bridged
 multimer to a monomer
;
_journal_issue 7
_journal_name_full 'New Journal of Chemistry'
_journal_page_first 5580
_journal_paper_doi 10.1039/C8NJ00246K
_journal_volume 42
_journal_year 2018
_chemical_formula_moiety 'C27 H15 Mo N5 P S4, C8 H20 N, C H2 Cl2'
_chemical_formula_sum 'C36 H37 Cl2 Mo N6 P S4'
_chemical_formula_weight 879.77
_space_group_IT_number 33
_space_group_name_Hall 'P -2ac -2n'
_space_group_name_H-M_alt 'P n 21 a'
_symmetry_cell_setting orthorhombic
_symmetry_space_group_name_Hall 'P -2ac -2n'
_symmetry_space_group_name_H-M 'P n 21 a'
_atom_sites_solution_hydrogens geom
_atom_sites_solution_primary direct
_atom_sites_solution_secondary difmap
_audit_creation_method SHELXL-97
_audit_update_record
;
2012-07-13 deposited with the CCDC.
2018-02-26 downloaded from the CCDC.
;
_cell_angle_alpha 90.00
_cell_angle_beta 90.00
_cell_angle_gamma 90.00
_cell_formula_units_Z 4
_cell_length_a 13.3765(11)
_cell_length_b 15.2044(12)
_cell_length_c 19.5310(16)
_cell_measurement_temperature 100(2)
_cell_volume 3972.2(6)
_computing_cell_refinement 'Bruker SMART'
_computing_data_collection 'Bruker SMART'
_computing_data_reduction 'Bruker SMART'
_computing_molecular_graphics ORTEP-3
_computing_publication_material 'Bruker SHELXTL'
_computing_structure_refinement 'SHELXL-97 (Sheldrick, 1997)'
_computing_structure_solution 'Bruker SHELXTL'
_diffrn_ambient_temperature 100(2)
_diffrn_measured_fraction_theta_full 0.999
_diffrn_measured_fraction_theta_max 0.999
_diffrn_measurement_device_type 'CCD area detector'
_diffrn_measurement_method 'Omega scans'
_diffrn_radiation_monochromator graphite
_diffrn_radiation_source 'fine-focus sealed tube'
_diffrn_radiation_type MoK\a
_diffrn_radiation_wavelength 0.71073
_diffrn_reflns_av_R_equivalents 0.0462
_diffrn_reflns_av_sigmaI/netI 0.0500
_diffrn_reflns_limit_h_max 15
_diffrn_reflns_limit_h_min -15
_diffrn_reflns_limit_k_max 14
_diffrn_reflns_limit_k_min -18
_diffrn_reflns_limit_l_max 23
_diffrn_reflns_limit_l_min -22
_diffrn_reflns_number 19980
_diffrn_reflns_theta_full 25.00
_diffrn_reflns_theta_max 25.00
_diffrn_reflns_theta_min 1.70
_exptl_absorpt_coefficient_mu 0.750
_exptl_absorpt_correction_T_max 0.956
_exptl_absorpt_correction_T_min 0.942
_exptl_absorpt_correction_type empirical
_exptl_absorpt_process_details 'SADABS (Sheldrick, 2002)'
_exptl_crystal_colour red
_exptl_crystal_density_diffrn 1.471
_exptl_crystal_density_method 'not measured'
_exptl_crystal_description needle
_exptl_crystal_F_000 1800
_exptl_crystal_size_max 0.08
_exptl_crystal_size_mid 0.07
_exptl_crystal_size_min 0.06
_refine_diff_density_max 3.289
_refine_diff_density_min -1.199
_refine_diff_density_rms 0.141
_refine_ls_abs_structure_details 'Flack H D (1983), Acta Cryst. A39, 876-881'
_refine_ls_abs_structure_Flack 0.34(8)
_refine_ls_extinction_method none
_refine_ls_goodness_of_fit_ref 1.104
_refine_ls_hydrogen_treatment constr
_refine_ls_matrix_type full
_refine_ls_number_parameters 450
_refine_ls_number_reflns 6242
_refine_ls_number_restraints 5
_refine_ls_restrained_S_all 1.107
_refine_ls_R_factor_all 0.0693
_refine_ls_R_factor_gt 0.0628
_refine_ls_shift/su_max 0.003
_refine_ls_shift/su_mean 0.000
_refine_ls_structure_factor_coef Fsqd
_refine_ls_weighting_details 'calc w=1/[\s^2^(Fo^2^)+(0.0994P)^2^+10.7953P] where P=(Fo^2^+2Fc^2^)/3'
_refine_ls_weighting_scheme calc
_refine_ls_wR_factor_gt 0.1689
_refine_ls_wR_factor_ref 0.1761
_reflns_number_gt 5599
_reflns_number_total 6242
_reflns_threshold_expression >2sigma(I)
_cod_data_source_file c8nj00246k2.cif
_cod_data_source_block 16marbm
_cod_depositor_comments 'Adding full bibliography for 7057091--7057093.cif.'
_cod_original_sg_symbol_H-M Pn21a
_cod_database_code 7057091

loop_
_symmetry_equiv_pos_as_xyz
'x, y, z'
'-x, y+1/2, -z'
'-x+1/2, y+1/2, z+1/2'
'x+1/2, y, -z+1/2'

loop_
_atom_site_label
_atom_site_type_symbol
_atom_site_fract_x
_atom_site_fract_y
_atom_site_fract_z
_atom_site_U_iso_or_equiv
_atom_site_adp_type
_atom_site_occupancy
_atom_site_symmetry_multiplicity
_atom_site_calc_flag
_atom_site_refinement_flags
C1 C 0.8833(8) -0.0139(7) 0.0480(4) 0.022(2) Uani 1 1 d .
C2 C 0.8284(7) 0.0601(7) 0.0785(5) 0.020(2) Uani 1 1 d .
C3 C 0.8089(8) 0.0594(6) 0.1471(5) 0.018(2) Uani 1 1 d .
C4 C 0.8421(7) -0.0077(7) 0.1918(5) 0.027(2) Uani 1 1 d .
C5 C 0.8817(9) 0.5189(7) 0.0507(5) 0.030(3) Uani 1 1 d .
C6 C 0.8367(8) 0.4448(7) 0.0836(6) 0.024(2) Uani 1 1 d .
C7 C 0.8212(7) 0.4384(7) 0.1517(5) 0.024(2) Uani 1 1 d .
C8 C 0.8583(8) 0.5040(7) 0.1972(5) 0.029(2) Uani 1 1 d .
C9 C 0.6196(4) 0.2580(9) 0.0126(3) 0.0219(14) Uani 1 1 d .
C10 C 0.3452(10) 0.0255(10) 0.0964(5) 0.054(4) Uani 1 1 d .
H040 H 0.3025 -0.0196 0.0830 0.065 Uiso 1 1 calc R
C11 C 0.3126(7) 0.0863(7) 0.1404(5) 0.041(2) Uani 1 1 d .
H046 H 0.2485 0.0822 0.1586 0.049 Uiso 1 1 calc R
C12 C 0.3743(6) 0.1556(7) 0.1589(5) 0.034(2) Uani 1 1 d .
H038 H 0.3533 0.1974 0.1905 0.041 Uiso 1 1 calc R
C13 C 0.4692(7) 0.1610(8) 0.1285(5) 0.027(2) Uani 1 1 d .
C14 C 0.5031(7) 0.0977(6) 0.0868(4) 0.032(2) Uani 1 1 d .
H036 H 0.5677 0.1007 0.0692 0.038 Uiso 1 1 calc R
C15 C 0.4422(8) 0.0283(7) 0.0702(5) 0.046(3) Uani 1 1 d .
H048 H 0.4653 -0.0165 0.0419 0.055 Uiso 1 1 calc R
C16 C 0.3804(7) 0.3573(7) 0.1101(6) 0.042(2) Uani 1 1 d .
H044 H 0.3439 0.3053 0.1122 0.050 Uiso 1 1 calc R
C17 C 0.3308(9) 0.4353(8) 0.0888(6) 0.050(3) Uani 1 1 d .
H039 H 0.2641 0.4337 0.0754 0.060 Uiso 1 1 calc R
C18 C 0.3812(9) 0.5106(8) 0.0883(5) 0.043(3) Uani 1 1 d .
H047 H 0.3479 0.5622 0.0767 0.052 Uiso 1 1 calc R
C19 C 0.4817(8) 0.5143(7) 0.1044(5) 0.045(2) Uani 1 1 d .
H4E H 0.5167 0.5671 0.1022 0.054 Uiso 1 1 calc R
C20 C 0.5291(7) 0.4365(7) 0.1240(5) 0.040(2) Uani 1 1 d .
H045 H 0.5967 0.4385 0.1352 0.048 Uiso 1 1 calc R
C21 C 0.4791(8) 0.3552(7) 0.1277(5) 0.027(2) Uani 1 1 d .
C22 C 0.5462(7) 0.3353(7) 0.2831(5) 0.025(2) Uani 1 1 d .
H029 H 0.5472 0.3890 0.2603 0.030 Uiso 1 1 calc R
C23 C 0.5496(8) 0.3331(8) 0.3535(5) 0.029(3) Uani 1 1 d .
H022 H 0.5529 0.3853 0.3782 0.035 Uiso 1 1 calc R
C24 C 0.5480(5) 0.2519(10) 0.3885(3) 0.0300(18) Uani 1 1 d .
H024 H 0.5500 0.2505 0.4361 0.036 Uiso 1 1 calc R
C25 C 0.5437(8) 0.1770(7) 0.3527(5) 0.025(2) Uani 1 1 d .
H021 H 0.5429 0.1236 0.3759 0.029 Uiso 1 1 calc R
C26 C 0.5404(7) 0.1774(6) 0.2824(5) 0.023(2) Uani 1 1 d .
H030 H 0.5377 0.1245 0.2586 0.027 Uiso 1 1 calc R
C27 C 0.5413(4) 0.2578(9) 0.2461(3) 0.0192(13) Uani 1 1 d .
C28 C 0.3725(11) 0.0833(8) 0.6749(8) 0.060(4) Uani 1 1 d .
H04D H 0.3095 0.0866 0.6514 0.090 Uiso 1 1 calc R
H04E H 0.3710 0.0354 0.7069 0.090 Uiso 1 1 calc R
H04F H 0.4250 0.0737 0.6422 0.090 Uiso 1 1 calc R
C29 C 0.3913(8) 0.1691(8) 0.7130(6) 0.031(2) Uani 1 1 d .
H02A H 0.3462 0.1718 0.7518 0.038 Uiso 1 1 calc R
H02B H 0.4590 0.1680 0.7309 0.038 Uiso 1 1 calc R
C30 C 0.3803(8) 0.4179(8) 0.6893(7) 0.044(3) Uani 1 1 d .
H04A H 0.4184 0.4228 0.6478 0.067 Uiso 1 1 calc R
H04B H 0.4028 0.4614 0.7214 0.067 Uiso 1 1 calc R
H04C H 0.3108 0.4272 0.6794 0.067 Uiso 1 1 calc R
C31 C 0.3943(9) 0.3288(8) 0.7190(6) 0.036(3) Uani 1 1 d .
H03A H 0.3487 0.3226 0.7573 0.044 Uiso 1 1 calc R
H03B H 0.4617 0.3252 0.7371 0.044 Uiso 1 1 calc R
C32 C 0.5602(5) 0.2525(9) 0.6299(4) 0.0316(15) Uani 1 1 d .
H01C H 0.5809 0.3104 0.6436 0.047 Uiso 1 1 calc R
H01D H 0.5984 0.2342 0.5909 0.047 Uiso 1 1 calc R
H01E H 0.5708 0.2121 0.6670 0.047 Uiso 1 1 calc R
C33 C 0.4489(5) 0.2540(10) 0.6112(3) 0.0274(14) Uani 1 1 d .
H02C H 0.4356 0.3067 0.5849 0.033 Uiso 1 1 calc R
H02D H 0.4348 0.2039 0.5820 0.033 Uiso 1 1 calc R
C34 C 0.1878(6) 0.2487(11) 0.6920(4) 0.039(2) Uani 1 1 d .
H03C H 0.1889 0.1909 0.7118 0.058 Uiso 1 1 calc R
H03D H 0.1251 0.2578 0.6691 0.058 Uiso 1 1 calc R
H03E H 0.1956 0.2919 0.7275 0.058 Uiso 1 1 calc R
C35 C 0.2722(5) 0.2574(10) 0.6412(3) 0.0284(16) Uani 1 1 d .
H01A H 0.2654 0.3134 0.6179 0.034 Uiso 1 1 calc R
H01B H 0.2649 0.2115 0.6070 0.034 Uiso 1 1 calc R
C36 C 0.3158(13) 0.2631(12) 0.9556(8) 0.121(6) Uiso 1 1 d D
H1D1 H 0.3714 0.2566 0.9871 0.145 Uiso 1 1 calc R
H1D2 H 0.2540 0.2646 0.9816 0.145 Uiso 1 1 calc R
N1 N 0.9186(7) -0.0709(6) 0.0218(4) 0.031(2) Uani 1 1 d .
N2 N 0.8729(8) -0.0613(6) 0.2291(4) 0.040(2) Uani 1 1 d .
N3 N 0.9228(8) 0.5786(6) 0.0259(5) 0.037(2) Uani 1 1 d .
N4 N 0.8886(9) 0.5559(7) 0.2348(5) 0.045(3) Uani 1 1 d .
N5 N 0.5691(4) 0.2594(9) -0.0354(3) 0.0354(17) Uani 1 1 d .
N6 N 0.3784(4) 0.2517(8) 0.6714(3) 0.0247(12) Uani 1 1 d .
P1 P 0.54677(11) 0.2564(2) 0.15231(7) 0.0185(3) Uani 1 1 d .
S1 S 0.79499(17) 0.14742(16) 0.02828(12) 0.0194(6) Uani 1 1 d .
S2 S 0.74486(17) 0.14703(15) 0.18330(12) 0.0217(5) Uani 1 1 d .
S3 S 0.79315(17) 0.36148(15) 0.03059(13) 0.0196(6) Uani 1 1 d .
S4 S 0.75966(19) 0.34992(16) 0.18720(12) 0.0223(6) Uani 1 1 d .
Cl1 Cl 0.3291(6) 0.3584(5) 0.9061(3) 0.146(3) Uani 1 1 d D
Cl2 Cl 0.3144(6) 0.1767(9) 0.8952(3) 0.252(8) Uani 1 1 d D
Mo1 Mo 0.71747(3) 0.25321(7) 0.09858(2) 0.01593(18) Uani 1 1 d .

loop_
_atom_site_aniso_label
_atom_site_aniso_U_11
_atom_site_aniso_U_22
_atom_site_aniso_U_33
_atom_site_aniso_U_23
_atom_site_aniso_U_13
_atom_site_aniso_U_12
C1 0.020(5) 0.027(6) 0.019(5) -0.001(5) -0.002(4) -0.002(5)
C2 0.013(5) 0.021(5) 0.025(5) -0.002(4) -0.004(4) -0.004(4)
C3 0.017(4) 0.012(4) 0.026(5) -0.001(4) -0.004(4) 0.006(3)
C4 0.031(5) 0.028(5) 0.022(5) -0.003(4) 0.018(4) 0.005(4)
C5 0.036(6) 0.020(6) 0.034(6) -0.006(5) 0.012(5) 0.007(5)
C6 0.020(5) 0.016(5) 0.035(6) -0.005(4) 0.009(4) -0.002(4)
C7 0.018(5) 0.028(5) 0.025(5) 0.007(4) 0.002(4) 0.007(4)
C8 0.034(5) 0.019(5) 0.034(6) -0.007(4) 0.000(4) -0.004(4)
C9 0.018(3) 0.030(4) 0.017(3) -0.001(5) 0.004(2) -0.005(5)
C10 0.056(9) 0.076(11) 0.030(6) -0.010(6) -0.002(5) -0.049(8)
C11 0.035(5) 0.056(7) 0.031(5) -0.002(5) 0.001(4) -0.019(5)
C12 0.027(5) 0.045(6) 0.031(5) -0.007(4) 0.003(4) -0.007(4)
C13 0.017(5) 0.051(7) 0.015(5) 0.010(4) -0.001(4) -0.002(4)
C14 0.034(5) 0.030(5) 0.031(4) -0.008(4) 0.006(4) -0.014(4)
C15 0.058(7) 0.040(6) 0.040(5) -0.013(5) 0.015(5) -0.013(5)
C16 0.026(5) 0.032(6) 0.068(7) -0.009(5) -0.009(5) -0.001(4)
C17 0.033(6) 0.057(8) 0.059(7) -0.014(6) -0.013(5) 0.018(6)
C18 0.055(7) 0.044(7) 0.030(5) -0.005(5) 0.002(5) 0.020(6)
C19 0.038(6) 0.038(6) 0.058(6) 0.009(5) 0.010(5) 0.012(5)
C20 0.030(5) 0.042(6) 0.047(6) 0.001(5) 0.006(4) 0.010(4)
C21 0.034(5) 0.027(6) 0.020(5) 0.003(4) 0.003(4) 0.021(5)
C22 0.015(5) 0.035(6) 0.024(5) 0.002(5) 0.006(4) 0.001(4)
C23 0.018(5) 0.037(6) 0.033(6) -0.013(5) 0.002(4) -0.009(5)
C24 0.016(3) 0.053(5) 0.021(3) 0.017(7) 0.002(2) 0.015(6)
C25 0.026(5) 0.027(6) 0.021(5) 0.004(5) 0.006(4) -0.006(4)
C26 0.022(5) 0.021(5) 0.025(5) -0.002(4) -0.007(4) -0.001(4)
C27 0.017(3) 0.024(4) 0.017(3) 0.002(5) 0.003(2) -0.003(4)
C28 0.062(8) 0.015(6) 0.103(11) 0.008(6) -0.015(8) -0.005(5)
C29 0.034(6) 0.037(6) 0.024(5) 0.002(5) -0.003(4) 0.011(5)
C30 0.025(5) 0.023(6) 0.086(8) -0.003(5) 0.004(5) -0.002(4)
C31 0.039(7) 0.041(7) 0.030(6) -0.013(5) 0.002(5) -0.003(5)
C32 0.028(4) 0.028(4) 0.039(4) -0.002(7) -0.006(3) -0.010(6)
C33 0.027(3) 0.029(4) 0.027(3) -0.005(6) -0.001(3) 0.001(6)
C34 0.038(4) 0.040(5) 0.039(4) 0.007(7) 0.006(3) 0.015(7)
C35 0.029(4) 0.034(4) 0.022(3) -0.007(6) -0.004(3) 0.011(6)
N1 0.036(5) 0.030(5) 0.028(5) -0.008(4) 0.005(4) 0.003(4)
N2 0.062(6) 0.025(5) 0.032(5) 0.008(4) 0.013(4) 0.027(5)
N3 0.044(6) 0.027(5) 0.041(6) -0.004(4) 0.018(5) -0.010(5)
N4 0.058(7) 0.034(6) 0.045(6) -0.007(5) 0.003(5) -0.003(5)
N5 0.025(3) 0.055(5) 0.026(3) 0.008(5) -0.001(2) 0.002(5)
N6 0.024(3) 0.026(3) 0.024(2) -0.004(5) -0.002(2) 0.003(5)
P1 0.0144(7) 0.0242(9) 0.0168(7) -0.0013(14) 0.0001(5) -0.0014(13)
S1 0.0199(13) 0.0226(15) 0.0157(12) -0.0005(11) 0.0019(8) -0.0009(10)
S2 0.0237(12) 0.0217(12) 0.0197(12) 0.0017(9) 0.0030(9) 0.0034(10)
S3 0.0216(13) 0.0194(14) 0.0178(13) 0.0024(11) 0.0009(9) -0.0024(10)
S4 0.0247(12) 0.0236(13) 0.0187(12) -0.0046(9) 0.0027(9) -0.0078(10)
Cl1 0.157(6) 0.167(6) 0.113(4) -0.005(4) 0.005(4) 0.104(5)
Cl2 0.101(4) 0.56(2) 0.091(4) 0.007(6) 0.013(3) 0.086(8)
Mo1 0.0136(3) 0.0182(3) 0.0160(3) -0.0004(4) 0.00016(17) -0.0004(4)

loop_
_atom_type_symbol
_atom_type_description
_atom_type_scat_dispersion_real
_atom_type_scat_dispersion_imag
_atom_type_scat_source
C C 0.0033 0.0016 'International Tables Vol C Tables 4.2.6.8 and 6.1.1.4'
H H 0.0000 0.0000 'International Tables Vol C Tables 4.2.6.8 and 6.1.1.4'
N N 0.0061 0.0033 'International Tables Vol C Tables 4.2.6.8 and 6.1.1.4'
P P 0.1023 0.0942 'International Tables Vol C Tables 4.2.6.8 and 6.1.1.4'
S S 0.1246 0.1234 'International Tables Vol C Tables 4.2.6.8 and 6.1.1.4'
Cl Cl 0.1484 0.1585 'International Tables Vol C Tables 4.2.6.8 and 6.1.1.4'
Mo Mo -1.6832 0.6857 'International Tables Vol C Tables 4.2.6.8 and 6.1.1.4'

loop_
_geom_angle_atom_site_label_1
_geom_angle_atom_site_label_2
_geom_angle_atom_site_label_3
_geom_angle
N1 C1 C2 174.5(11)
C3 C2 C1 119.1(9)
C3 C2 S1 121.3(8)
C1 C2 S1 119.6(8)
C2 C3 C4 123.5(9)
C2 C3 S2 119.2(7)
C4 C3 S2 117.2(7)
N2 C4 C3 177.4(12)
N3 C5 C6 176.5(13)
C7 C6 C5 124.4(10)
C7 C6 S3 118.9(8)
C5 C6 S3 116.6(8)
C6 C7 C8 120.7(10)
C6 C7 S4 121.8(8)
C8 C7 S4 117.5(8)
N4 C8 C7 178.8(12)
N5 C9 Mo1 177.7(7)
C11 C10 C15 121.2(10)
C10 C11 C12 120.0(9)
C11 C12 C13 118.2(9)
C14 C13 C12 121.4(10)
C14 C13 P1 121.9(7)
C12 C13 P1 116.6(8)
C13 C14 C15 119.6(9)
C14 C15 C10 119.3(10)
C21 C16 C17 123.0(10)
C18 C17 C16 119.0(11)
C17 C18 C19 121.9(12)
C18 C19 C20 118.0(11)
C19 C20 C21 122.9(9)
C16 C21 C20 115.3(9)
C16 C21 P1 124.5(9)
C20 C21 P1 120.2(8)
C27 C22 C23 120.1(10)
C22 C23 C24 120.3(10)
C25 C24 C23 119.5(6)
C24 C25 C26 121.4(9)
C25 C26 C27 120.3(9)
C22 C27 C26 118.4(5)
C22 C27 P1 121.9(8)
C26 C27 P1 119.5(8)
N6 C29 C28 115.5(9)
C30 C31 N6 116.7(10)
N6 C33 C32 115.0(5)
C34 C35 N6 115.7(6)
Cl2 C36 Cl1 104.3(9)
C31 N6 C33 111.9(9)
C31 N6 C29 107.3(5)
C33 N6 C29 111.7(9)
C31 N6 C35 108.7(9)
C33 N6 C35 106.1(5)
C29 N6 C35 111.0(9)
C21 P1 C27 103.6(5)
C21 P1 C13 107.7(4)
C27 P1 C13 103.8(5)
C21 P1 Mo1 110.9(3)
C27 P1 Mo1 116.99(19)
C13 P1 Mo1 113.0(3)
C2 S1 Mo1 108.1(4)
C3 S2 Mo1 108.6(4)
C6 S3 Mo1 108.6(4)
C7 S4 Mo1 107.9(4)
C9 Mo1 S4 135.2(3)
C9 Mo1 S2 132.6(3)
S4 Mo1 S2 82.69(7)
C9 Mo1 S3 78.2(3)
S4 Mo1 S3 82.74(9)
S2 Mo1 S3 144.78(9)
C9 Mo1 S1 80.5(3)
S4 Mo1 S1 138.94(10)
S2 Mo1 S1 82.65(9)
S3 Mo1 S1 87.66(6)
C9 Mo1 P1 76.73(16)
S4 Mo1 P1 84.16(8)
S2 Mo1 P1 81.97(8)
S3 Mo1 P1 127.97(9)
S1 Mo1 P1 131.03(9)

loop_
_geom_bond_atom_site_label_1
_geom_bond_atom_site_label_2
_geom_bond_distance
C1 N1 1.112(13)
C1 C2 1.469(15)
C2 C3 1.365(14)
C2 S1 1.709(11)
C3 C4 1.414(14)
C3 S2 1.735(10)
C4 N2 1.168(13)
C5 N3 1.166(14)
C5 C6 1.430(15)
C6 C7 1.350(13)
C6 S3 1.737(11)
C7 C8 1.425(15)
C7 S4 1.723(11)
C8 N4 1.152(13)
C9 N5 1.155(8)
C9 Mo1 2.131(6)
C10 C11 1.336(17)
C10 C15 1.395(17)
C11 C12 1.386(13)
C12 C13 1.404(12)
C13 C14 1.340(14)
C13 P1 1.842(11)
C14 C15 1.373(13)
C16 C21 1.365(14)
C16 C17 1.422(16)
C17 C18 1.328(18)
C18 C19 1.382(16)
C19 C20 1.396(14)
C20 C21 1.407(15)
C21 P1 1.819(10)
C22 C27 1.384(15)
C22 C23 1.377(14)
C23 C24 1.411(18)
C24 C25 1.337(17)
C25 C26 1.373(14)
C26 C27 1.413(15)
C27 P1 1.834(6)
C28 C29 1.524(17)
C29 N6 1.506(16)
C30 C31 1.486(17)
C31 N6 1.512(15)
C32 C33 1.532(9)
C33 N6 1.507(8)
C34 C35 1.509(10)
C35 N6 1.541(8)
C36 Cl2 1.767(15)
C36 Cl1 1.751(16)
P1 Mo1 2.5133(15)
S1 Mo1 2.355(3)
S2 Mo1 2.341(2)
S3 Mo1 2.345(2)
S4 Mo1 2.340(2)
